data_2204904
loop_
_publ_author_name
'Tao Li'
'Zhi-Hua LI'
'Shao-Wu Du'

_publ_section_title
;<i>catena</i>-Poly[[bis(<i>O</i>,<i>O</i>'-dimethyl
 dithiophosphato-\k^2^<i>S</i>,<i>S</i>')cadmium(II)]-\m-4,4'-bipyridine-<i>N</i>:<i>N</i>']
;
_journal_issue 1
_journal_name_full 'Acta Crystallographica Section E'
_journal_page_first m95
_journal_page_last m97
_journal_paper_doi 10.1107/S1600536804031885
_journal_volume 61
_journal_year 2005
_chemical_formula_iupac '[Cd (C2 H6 O2 P S2)2 (C10 H8 N2)]'
_chemical_formula_moiety 'C14 H20 Cd N2 O4 P2 S4'
_chemical_formula_sum 'C14 H20 Cd N2 O4 P2 S4'
_chemical_formula_weight 582.90
_chemical_name_systematic
;
catena-Poly[[bis(O,O'-dimethyl
dithiophosphato-\k^2^S,S')cadmium(II)]-\m-4,4'-bipyridine-N:N']
;
_space_group_IT_number 2
_symmetry_cell_setting triclinic
_symmetry_space_group_name_Hall '-P 1'
_symmetry_space_group_name_H-M 'P -1'
_atom_sites_solution_hydrogens geom
_atom_sites_solution_primary direct
_atom_sites_solution_secondary difmap
_audit_creation_method SHELXL-97
_cell_angle_alpha 79.209(15)
_cell_angle_beta 67.071(12)
_cell_angle_gamma 63.502(13)
_cell_formula_units_Z 2
_cell_length_a 10.281(3)
_cell_length_b 10.672(4)
_cell_length_c 12.945(5)
_cell_measurement_reflns_used 3009
_cell_measurement_temperature 293(2)
_cell_measurement_theta_max 27.4835
_cell_measurement_theta_min 3.4124
_cell_volume 1170.5(7)
_computing_cell_refinement CrystalClear
_computing_data_collection 'CrystalClear (Rigaku Corporation, 2000)'
_computing_data_reduction CrystalClear
_computing_molecular_graphics 'SHELXTL (Bruker, 1997)'
_computing_publication_material 'SHELXTL '
_computing_structure_refinement 'SHELXL97 (Sheldrick, 1997)'
_computing_structure_solution 'SHELXS97 (Sheldrick, 1997)'
_diffrn_ambient_temperature 293(2)
_diffrn_measured_fraction_theta_full 0.982
_diffrn_measured_fraction_theta_max 0.982
_diffrn_measurement_device_type 'Rigaku Mercury 70'
_diffrn_measurement_method \w
_diffrn_radiation_monochromator graphite
_diffrn_radiation_source 'fine-focus sealed tube'
_diffrn_radiation_type MoK\a
_diffrn_radiation_wavelength 0.71073
_diffrn_reflns_av_R_equivalents 0.0163
_diffrn_reflns_av_sigmaI/netI 0.0279
_diffrn_reflns_limit_h_max 12
_diffrn_reflns_limit_h_min -13
_diffrn_reflns_limit_k_max 13
_diffrn_reflns_limit_k_min -12
_diffrn_reflns_limit_l_max 16
_diffrn_reflns_limit_l_min -16
_diffrn_reflns_number 8921
_diffrn_reflns_theta_full 27.48
_diffrn_reflns_theta_max 27.4835
_diffrn_reflns_theta_min 3.4124
_diffrn_standards_decay_% 0
_diffrn_standards_number 0
_exptl_absorpt_coefficient_mu 1.447
_exptl_absorpt_correction_T_max 0.744
_exptl_absorpt_correction_T_min 0.654
_exptl_absorpt_correction_type multi-scan
_exptl_absorpt_process_details '(CrystalClear; Rigaku, 2000)'
_exptl_crystal_colour colorless
_exptl_crystal_density_diffrn 1.654
_exptl_crystal_density_method 'not measured'
_exptl_crystal_description prism
_exptl_crystal_F_000 584
_exptl_crystal_size_max 0.3000
_exptl_crystal_size_mid 0.2500
_exptl_crystal_size_min 0.2040
_refine_diff_density_max 0.962
_refine_diff_density_min -0.863
_refine_ls_extinction_method none
_refine_ls_goodness_of_fit_ref 1.056
_refine_ls_hydrogen_treatment constr
_refine_ls_matrix_type full
_refine_ls_number_parameters 244
_refine_ls_number_reflns 5256
_refine_ls_number_restraints 0
_refine_ls_restrained_S_all 1.056
_refine_ls_R_factor_all 0.0487
_refine_ls_R_factor_gt 0.0418
_refine_ls_shift/su_max 0.001
_refine_ls_shift/su_mean 0.000
_refine_ls_structure_factor_coef Fsqd
_refine_ls_weighting_details 'calc w=1/[\s^2^(Fo^2^)+(0.0547P)^2^+1.0677P] where P=(Fo^2^+2Fc^2^)/3'
_refine_ls_weighting_scheme calc
_refine_ls_wR_factor_gt 0.1024
_refine_ls_wR_factor_ref 0.1086
_reflns_number_gt 4625
_reflns_number_total 5256
_reflns_threshold_expression I>2\s(I)
_cod_data_source_file is6023.cif
_cod_data_source_block I
_cod_database_code 2204904
_cod_database_fobs_code 2204904

loop_
_symmetry_equiv_pos_as_xyz
'x, y, z'
'-x, -y, -z'

loop_
_atom_site_label
_atom_site_fract_x
_atom_site_fract_y
_atom_site_fract_z
_atom_site_U_iso_or_equiv
_atom_site_adp_type
_atom_site_calc_flag
_atom_site_refinement_flags
_atom_site_occupancy
_atom_site_type_symbol
Cd1 -0.32390(3) 0.76668(3) 0.75429(2) 0.04413(10) Uani d . 1 Cd
S1 -0.29265(14) 0.94492(13) 0.85601(10) 0.0650(3) Uani d . 1 S
S2 -0.34025(14) 0.98679(12) 0.60898(9) 0.0636(3) Uani d . 1 S
S3 -0.24053(12) 0.53529(11) 0.88438(8) 0.0576(3) Uani d . 1 S
S4 -0.02043(11) 0.62135(11) 0.64215(8) 0.0569(2) Uani d . 1 S
P1 -0.31301(14) 1.06483(12) 0.72119(10) 0.0611(3) Uani d . 1 P
P2 -0.02926(11) 0.49125(10) 0.77164(8) 0.0496(2) Uani d . 1 P
O1 -0.1828(6) 1.1194(6) 0.6664(4) 0.1206(17) Uani d . 1 O
O2 -0.4620(6) 1.2109(4) 0.7519(4) 0.1157(16) Uani d . 1 O
O3 0.0889(4) 0.4764(4) 0.8287(3) 0.0768(9) Uani d . 1 O
O4 0.0390(4) 0.3341(3) 0.7372(3) 0.0701(8) Uani d . 1 O
N1 -0.3961(4) 0.6609(3) 0.6521(3) 0.0514(7) Uani d . 1 N
N2 -0.5933(3) 0.8577(3) 0.8621(3) 0.0501(7) Uani d . 1 N
C1 -0.5085(6) 0.7346(5) 0.6101(5) 0.0747(14) Uani d . 1 C
H1A -0.5599 0.8308 0.6214 0.090 Uiso calc R 1 H
C2 -0.5525(6) 0.6762(5) 0.5510(5) 0.0752(14) Uani d . 1 C
H2A -0.6322 0.7325 0.5237 0.090 Uiso calc R 1 H
C3 -0.4786(4) 0.5337(4) 0.5320(3) 0.0454(7) Uani d . 1 C
C4 -0.3604(5) 0.4585(4) 0.5742(4) 0.0574(9) Uani d . 1 C
H4A -0.3053 0.3626 0.5630 0.069 Uiso calc R 1 H
C5 -0.3240(5) 0.5257(4) 0.6328(4) 0.0614(10) Uani d . 1 C
H5A -0.2437 0.4724 0.6603 0.074 Uiso calc R 1 H
C6 -0.6819(5) 0.9929(5) 0.8543(4) 0.0689(12) Uani d . 1 C
H6A -0.6342 1.0509 0.8108 0.083 Uiso calc R 1 H
C7 -0.8391(4) 1.0514(4) 0.9068(4) 0.0647(12) Uani d . 1 C
H7A -0.8953 1.1469 0.8988 0.078 Uiso calc R 1 H
C8 -0.9143(4) 0.9696(4) 0.9714(3) 0.0420(7) Uani d . 1 C
C9 -0.8223(4) 0.8313(4) 0.9835(4) 0.0636(11) Uani d . 1 C
H9A -0.8665 0.7723 1.0300 0.076 Uiso calc R 1 H
C10 -0.6646(4) 0.7796(4) 0.9269(4) 0.0620(11) Uani d . 1 C
H10A -0.6054 0.6848 0.9348 0.074 Uiso calc R 1 H
C11 -0.0297(10) 1.0298(13) 0.6516(9) 0.181(5) Uani d . 1 C
H11A 0.0346 1.0800 0.6164 0.272 Uiso calc R 1 H
H11B 0.0024 0.9537 0.6049 0.272 Uiso calc R 1 H
H11C -0.0201 0.9935 0.7232 0.272 Uiso calc R 1 H
C12 -0.5110(10) 1.2852(7) 0.8458(6) 0.133(3) Uani d . 1 C
H12A -0.6027 1.3688 0.8481 0.199 Uiso calc R 1 H
H12B -0.4308 1.3101 0.8432 0.199 Uiso calc R 1 H
H12C -0.5338 1.2288 0.9116 0.199 Uiso calc R 1 H
C13 0.0802(9) 0.6009(8) 0.8645(6) 0.109(2) Uani d . 1 C
H13A 0.1578 0.5755 0.8975 0.164 Uiso calc R 1 H
H13B -0.0206 0.6483 0.9187 0.164 Uiso calc R 1 H
H13C 0.0978 0.6619 0.8009 0.164 Uiso calc R 1 H
C14 0.1816(7) 0.2764(6) 0.6445(5) 0.099(2) Uani d . 1 C
H14A 0.2061 0.1802 0.6355 0.149 Uiso calc R 1 H
H14B 0.2636 0.2820 0.6589 0.149 Uiso calc R 1 H
H14C 0.1702 0.3285 0.5772 0.149 Uiso calc R 1 H

loop_
_atom_site_aniso_label
_atom_site_aniso_U_11
_atom_site_aniso_U_22
_atom_site_aniso_U_33
_atom_site_aniso_U_12
_atom_site_aniso_U_13
_atom_site_aniso_U_23
Cd1 0.03713(14) 0.04349(15) 0.04872(16) -0.01399(11) -0.01563(11) 0.00061(10)
S1 0.0749(7) 0.0681(7) 0.0603(6) -0.0325(6) -0.0269(5) -0.0044(5)
S2 0.0755(7) 0.0596(6) 0.0538(6) -0.0311(5) -0.0234(5) 0.0135(5)
S3 0.0528(5) 0.0568(6) 0.0465(5) -0.0138(4) -0.0159(4) 0.0097(4)
S4 0.0447(5) 0.0588(6) 0.0517(5) -0.0154(4) -0.0109(4) 0.0044(4)
P1 0.0663(7) 0.0510(6) 0.0579(6) -0.0299(5) -0.0055(5) -0.0040(5)
P2 0.0446(5) 0.0474(5) 0.0494(5) -0.0082(4) -0.0218(4) -0.0005(4)
O1 0.127(4) 0.148(4) 0.124(4) -0.109(4) -0.032(3) 0.024(3)
O2 0.148(4) 0.061(2) 0.085(3) -0.001(2) -0.031(3) -0.015(2)
O3 0.0629(19) 0.082(2) 0.087(2) -0.0129(17) -0.0479(17) -0.0013(18)
O4 0.0681(19) 0.0495(16) 0.0699(19) -0.0115(14) -0.0154(15) -0.0035(14)
N1 0.0538(17) 0.0499(17) 0.0554(18) -0.0184(15) -0.0282(14) 0.0008(14)
N2 0.0353(14) 0.0488(17) 0.0578(18) -0.0154(13) -0.0111(12) 0.0009(14)
C1 0.092(3) 0.048(2) 0.098(4) -0.013(2) -0.064(3) -0.007(2)
C2 0.089(3) 0.047(2) 0.107(4) -0.010(2) -0.072(3) -0.002(2)
C3 0.0496(19) 0.0446(18) 0.0457(18) -0.0200(16) -0.0231(15) 0.0067(14)
C4 0.057(2) 0.045(2) 0.075(3) -0.0146(18) -0.036(2) -0.0013(18)
C5 0.058(2) 0.052(2) 0.081(3) -0.0125(19) -0.043(2) -0.002(2)
C6 0.045(2) 0.052(2) 0.087(3) -0.0221(18) -0.006(2) 0.015(2)
C7 0.0393(19) 0.0405(19) 0.089(3) -0.0103(16) -0.0119(19) 0.016(2)
C8 0.0343(16) 0.0439(18) 0.0463(17) -0.0172(14) -0.0128(13) 0.0028(14)
C9 0.0391(19) 0.0401(19) 0.093(3) -0.0152(16) -0.0118(19) 0.0128(19)
C10 0.0415(19) 0.0392(19) 0.087(3) -0.0117(16) -0.0145(19) 0.0083(19)
C11 0.098(6) 0.237(13) 0.178(9) -0.084(8) -0.007(6) 0.015(9)
C12 0.145(7) 0.086(5) 0.109(5) 0.011(4) -0.037(5) -0.043(4)
C13 0.128(5) 0.118(5) 0.129(5) -0.052(4) -0.089(5) -0.004(4)
C14 0.086(4) 0.069(3) 0.088(4) -0.006(3) 0.000(3) -0.021(3)

loop_
_atom_type_symbol
_atom_type_description
_atom_type_scat_dispersion_real
_atom_type_scat_dispersion_imag
_atom_type_scat_source
C C 0.0033 0.0016 'International Tables Vol C Tables 4.2.6.8 and 6.1.1.4'
H H 0.0000 0.0000 'International Tables Vol C Tables 4.2.6.8 and 6.1.1.4'
N N 0.0061 0.0033 'International Tables Vol C Tables 4.2.6.8 and 6.1.1.4'
O O 0.0106 0.0060 'International Tables Vol C Tables 4.2.6.8 and 6.1.1.4'
P P 0.1023 0.0942 'International Tables Vol C Tables 4.2.6.8 and 6.1.1.4'
S S 0.1246 0.1234 'International Tables Vol C Tables 4.2.6.8 and 6.1.1.4'
Cd Cd -0.8075 1.2024 'International Tables Vol C Tables 4.2.6.8 and 6.1.1.4'

loop_
_geom_angle_atom_site_label_1
_geom_angle_atom_site_label_2
_geom_angle_atom_site_label_3
_geom_angle_site_symmetry_3
_geom_angle
_geom_angle_publ_flag
N1 Cd1 N2 . 83.13(14) yes
N1 Cd1 S4 . 91.79(9) no
N2 Cd1 S4 . 170.39(8) no
N1 Cd1 S1 . 165.97(8) no
N2 Cd1 S1 . 89.34(9) no
S4 Cd1 S1 . 97.24(4) no
N1 Cd1 S2 . 92.56(9) no
N2 Cd1 S2 . 95.73(8) no
S4 Cd1 S2 . 92.63(4) no
S1 Cd1 S2 . 76.37(5) yes
N1 Cd1 S3 . 93.22(9) no
N2 Cd1 S3 . 96.14(8) no
S3 Cd1 S4 . 75.93(4) yes
S1 Cd1 S3 . 99.37(5) no
S2 Cd1 S3 . 167.33(4) no
P1 S1 Cd1 . 84.02(6) no
P1 S2 Cd1 . 84.10(6) no
P2 S3 Cd1 . 84.20(5) no
P2 S4 Cd1 . 85.08(5) no
O1 P1 O2 . 99.8(3) no
O1 P1 S2 . 111.6(2) no
O2 P1 S2 . 103.5(2) no
O1 P1 S1 . 112.8(2) no
O2 P1 S1 . 112.15(17) no
S1 P1 S2 . 115.51(7) yes
O4 P2 O3 . 99.09(19) no
O4 P2 S4 . 113.05(13) no
O3 P2 S4 . 111.13(16) no
O4 P2 S3 . 106.90(14) no
O3 P2 S3 . 111.14(15) no
S3 P2 S4 . 114.43(6) yes
C11 O1 P1 . 120.4(6) no
C12 O2 P1 . 123.3(5) no
C13 O3 P2 . 119.0(3) no
C14 O4 P2 . 120.5(3) no
C5 N1 C1 . 116.7(3) no
C5 N1 Cd1 . 121.1(3) no
C1 N1 Cd1 . 122.1(3) no
C10 N2 C6 . 116.4(3) no
C10 N2 Cd1 . 123.6(3) no
C6 N2 Cd1 . 120.0(2) no
N1 C1 C2 . 123.3(4) no
N1 C1 H1A . 118.3 no
C2 C1 H1A . 118.3 no
C1 C2 C3 . 120.1(4) no
C1 C2 H2A . 119.9 no
C3 C2 H2A . 119.9 no
C4 C3 C2 . 116.1(3) no
C4 C3 C3 2_466 121.9(4) no
C2 C3 C3 2_466 122.0(4) no
C5 C4 C3 . 119.9(4) no
C5 C4 H4A . 120.0 no
C3 C4 H4A . 120.0 no
N1 C5 C4 . 123.8(4) no
N1 C5 H5A . 118.1 no
C4 C5 H5A . 118.1 no
N2 C6 C7 . 123.6(4) no
N2 C6 H6A . 118.2 no
C7 C6 H6A . 118.2 no
C6 C7 C8 . 120.2(4) no
C6 C7 H7A . 119.9 no
C8 C7 H7A . 119.9 no
C9 C8 C7 . 116.3(3) no
C9 C8 C8 2_377 122.4(4) no
C7 C8 C8 2_377 121.3(4) no
C8 C9 C10 . 120.1(3) no
C8 C9 H9A . 119.9 no
C10 C9 H9A . 119.9 no
N2 C10 C9 . 123.3(4) no
N2 C10 H10A . 118.3 no
C9 C10 H10A . 118.3 no
O1 C11 H11A . 109.5 no
O1 C11 H11B . 109.5 no
H11A C11 H11B . 109.5 no
O1 C11 H11C . 109.5 no
H11A C11 H11C . 109.5 no
H11B C11 H11C . 109.5 no
O2 C12 H12A . 109.5 no
O2 C12 H12B . 109.5 no
H12A C12 H12B . 109.5 no
O2 C12 H12C . 109.5 no
H12A C12 H12C . 109.5 no
H12B C12 H12C . 109.5 no
O3 C13 H13A . 109.5 no
O3 C13 H13B . 109.5 no
H13A C13 H13B . 109.5 no
O3 C13 H13C . 109.5 no
H13A C13 H13C . 109.5 no
H13B C13 H13C . 109.5 no
O4 C14 H14A . 109.5 no
O4 C14 H14B . 109.5 no
H14A C14 H14B . 109.5 no
O4 C14 H14C . 109.5 no
H14A C14 H14C . 109.5 no
H14B C14 H14C . 109.5 no

loop_
_geom_bond_atom_site_label_1
_geom_bond_atom_site_label_2
_geom_bond_site_symmetry_2
_geom_bond_distance
_geom_bond_publ_flag
Cd1 N1 . 2.377(3) yes
Cd1 N2 . 2.378(3) yes
Cd1 S1 . 2.6960(10) yes
Cd1 S2 . 2.7060(10) yes
Cd1 S3 . 2.7110(10) yes
Cd1 S4 . 2.6910(10) yes
P1 S1 . 1.984(2) yes
P1 S2 . 1.965(2) yes
P2 S3 . 1.986(2) yes
P2 S4 . 1.967(2) yes
P1 O1 . 1.560(4) no
P1 O2 . 1.601(4) no
P2 O4 . 1.578(3) no
P2 O3 . 1.591(3) no
O1 C11 . 1.385(10) no
O2 C12 . 1.374(7) no
O3 C13 . 1.443(7) no
O4 C14 . 1.439(6) no
N1 C5 . 1.315(5) no
N1 C1 . 1.330(5) no
N2 C10 . 1.320(5) no
N2 C6 . 1.329(5) no
C1 C2 . 1.370(6) no
C1 H1A . 0.9300 no
C2 C3 . 1.384(6) no
C2 H2A . 0.9300 no
C3 C4 . 1.378(5) no
C3 C3 2_466 1.480(7) no
C4 C5 . 1.376(6) no
C4 H4A . 0.9300 no
C5 H5A . 0.9300 no
C6 C7 . 1.366(5) no
C6 H6A . 0.9300 no
C7 C8 . 1.373(5) no
C7 H7A . 0.9300 no
C8 C9 . 1.372(5) no
C8 C8 2_377 1.489(6) no
C9 C10 . 1.377(5) no
C9 H9A . 0.9300 no
C10 H10A . 0.9300 no
C11 H11A . 0.9600 no
C11 H11B . 0.9600 no
C11 H11C . 0.9600 no
C12 H12A . 0.9600 no
C12 H12B . 0.9600 no
C12 H12C . 0.9600 no
C13 H13A . 0.9600 no
C13 H13B . 0.9600 no
C13 H13C . 0.9600 no
C14 H14A . 0.9600 no
C14 H14B . 0.9600 no
C14 H14C . 0.9600 no
